data_4100062
_journal_name_full 'Journal of the American Chemical Society'
_journal_paper_doi 10.1021/ja043527a
_journal_year 2005
_chemical_formula_moiety 'C24 H36 Cs O9 Ni S10 '
_chemical_formula_sum 'C24 H36 Cs Ni O9 S10'
_chemical_formula_weight 980.75
_space_group_IT_number 2
_symmetry_cell_setting triclinic
_symmetry_Int_Tables_number 2
_symmetry_space_group_name_Hall '-P 1'
_symmetry_space_group_name_H-M 'P -1'
_cell_angle_alpha 84.676(1)
_cell_angle_beta 86.905(1)
_cell_angle_gamma 80.678(2)
_cell_formula_units_Z 2
_cell_length_a 10.8075(5)
_cell_length_b 12.9228(6)
_cell_length_c 13.4987(8)
_cell_measurement_temperature 145.1
_cell_volume 1850.9(1)
_cod_original_formula_sum 'C24 H36 Cs O9 Ni S10 '
_cod_database_code 4100062

loop_
_symmetry_equiv_pos_as_xyz
x,y,z
-x,-y,-z

loop_
_atom_site_label
_atom_site_type_symbol
_atom_site_fract_x
_atom_site_fract_y
_atom_site_fract_z
_atom_site_U_iso_or_equiv
_atom_site_adp_type
_atom_site_occupancy
_atom_site_symmetry_multiplicity
_atom_site_calc_flag
_atom_site_refinement_flags
_atom_site_disorder_assembly
_atom_site_disorder_group
Cs1 Cs 0.05092(1) 0.17876(1) -0.02320(1) 0.02342(4) Uani 1.00 1 d . . .
Ni1 Ni 0.34322(3) 0.03964(2) 0.42240(2) 0.02060(7) Uani 1.00 1 d . . .
S1 S 0.17499(6) -0.00075(4) 0.50024(4) 0.0261(1) Uani 1.00 1 d . . .
S2 S 0.08944(6) -0.21307(5) 0.55171(5) 0.0282(1) Uani 1.00 1 d . . .
S3 S 0.12125(7) -0.44637(5) 0.55698(5) 0.0350(2) Uani 1.00 1 d . . .
S4 S 0.31772(6) -0.32574(5) 0.46562(4) 0.0252(1) Uani 1.00 1 d . . .
S5 S 0.42073(5) -0.12287(4) 0.40246(4) 0.0229(1) Uani 1.00 1 d . . .
S6 S 0.50524(6) 0.08200(5) 0.33616(4) 0.0249(1) Uani 1.00 1 d . . .
S7 S 0.58970(6) 0.29526(5) 0.28617(4) 0.0247(1) Uani 1.00 1 d . . .
S8 S 0.56033(7) 0.52759(6) 0.29020(6) 0.0400(2) Uani 1.00 1 d . . .
S9 S 0.37635(6) 0.40299(5) 0.39506(4) 0.0263(1) Uani 1.00 1 d . . .
S10 S 0.27141(6) 0.20059(5) 0.45238(4) 0.0264(1) Uani 1.00 1 d . . .
O1 O 0.1379(2) 0.3361(1) 0.1250(1) 0.0283(4) Uani 1.00 1 d . . .
O2 O -0.1281(2) 0.3563(1) 0.0952(1) 0.0303(5) Uani 1.00 1 d . . .
O3 O -0.2219(2) 0.3277(1) -0.0953(1) 0.0323(5) Uani 1.00 1 d . . .
O4 O -0.0044(2) 0.3307(1) -0.2301(1) 0.0328(5) Uani 1.00 1 d . . .
O5 O 0.2390(1) 0.2112(1) -0.2025(1) 0.0264(4) Uani 1.00 1 d . . .
O6 O 0.3242(2) 0.2418(1) -0.0083(1) 0.0276(4) Uani 1.00 1 d . . .
O7 O -0.0536(1) 0.0207(1) 0.1728(1) 0.0277(4) Uani 1.00 1 d . . .
O8 O -0.2578(2) 0.0295(1) 0.0486(1) 0.0314(5) Uani 1.00 1 d . . .
O9 O -0.2042(2) -0.0311(1) -0.1477(1) 0.0288(4) Uani 1.00 1 d . . .
C1 C 0.1990(2) -0.1361(2) 0.4997(2) 0.0246(5) Uani 1.00 1 d . . .
C2 C 0.1736(2) -0.3343(2) 0.5276(2) 0.0253(6) Uani 1.00 1 d . . .
C3 C 0.3057(2) -0.1889(2) 0.4582(2) 0.0237(5) Uani 1.00 1 d . . .
C4 C 0.4856(2) 0.2155(2) 0.3445(2) 0.0223(5) Uani 1.00 1 d . . .
C5 C 0.5115(2) 0.4149(2) 0.3214(2) 0.0258(6) Uani 1.00 1 d . . .
C6 C 0.3854(2) 0.2670(2) 0.3948(2) 0.0228(5) Uani 1.00 1 d . . .
C7 C 0.0458(3) 0.3326(2) 0.2041(2) 0.0346(7) Uani 1.00 1 d . . .
C8 C -0.0736(3) 0.4023(2) 0.1707(2) 0.0399(8) Uani 1.00 1 d . . .
C9 C -0.2265(2) 0.4292(2) 0.0501(2) 0.0318(6) Uani 1.00 1 d . . .
C10 C -0.2963(2) 0.3735(2) -0.0156(2) 0.0312(6) Uani 1.00 1 d . . .
C11 C -0.2118(3) 0.4037(2) -0.1782(2) 0.0352(7) Uani 1.00 1 d . . .
C12 C -0.1315(3) 0.3552(2) -0.2600(2) 0.0349(7) Uani 1.00 1 d . . .
C13 C 0.0801(3) 0.2963(2) -0.3101(2) 0.0357(7) Uani 1.00 1 d . . .
C14 C 0.2113(3) 0.2939(2) -0.2811(2) 0.0341(7) Uani 1.00 1 d . . .
C15 C 0.3667(2) 0.1969(2) -0.1745(2) 0.0328(7) Uani 1.00 1 d . . .
C16 C 0.3885(2) 0.2687(2) -0.0989(2) 0.0272(6) Uani 1.00 1 d . . .
C17 C 0.3522(2) 0.2976(2) 0.0711(2) 0.0274(6) Uani 1.00 1 d . . .
C18 C 0.2587(2) 0.2871(2) 0.1561(2) 0.0281(6) Uani 1.00 1 d . . .
C19 C -0.1802(2) 0.0452(2) 0.2088(2) 0.0311(6) Uani 1.00 1 d . . .
C20 C -0.2592(2) 0.0978(2) 0.1244(2) 0.0281(6) Uani 1.00 1 d . . .
C21 C -0.3358(3) 0.0757(2) -0.0297(2) 0.0302(6) Uani 1.00 1 d . . .
C22 C -0.3301(2) 0.0015(2) -0.1089(2) 0.0289(6) Uani 1.00 1 d . . .
C23 C -0.1561(2) 0.0491(2) -0.2114(2) 0.0278(6) Uani 1.00 1 d . . .
C24 C -0.0297(2) 0.0047(2) -0.2526(2) 0.0307(7) Uani 1.00 1 d . . .
H1 H 0.2671(3) 0.2796(2) -0.3367(2) 0.041(1) Uiso 1.00 1 c . . .
H2 H 0.2206(3) 0.3597(2) -0.2588(2) 0.041(1) Uiso 1.00 1 c . . .
H3 H 0.0638(3) 0.3433(2) -0.3680(2) 0.044(1) Uiso 1.00 1 c . . .
H4 H 0.0687(3) 0.2276(2) -0.3237(2) 0.045(1) Uiso 1.00 1 c . . .
H5 H -0.1594(3) 0.2923(2) -0.2740(2) 0.042(1) Uiso 1.00 1 c . . .
H6 H -0.1361(3) 0.4030(2) -0.3181(2) 0.042(1) Uiso 1.00 1 c . . .
H7 H -0.1767(3) 0.4609(2) -0.1581(2) 0.042(1) Uiso 1.00 1 c . . .
H8 H -0.2932(3) 0.4288(2) -0.2022(2) 0.042(1) Uiso 1.00 1 c . . .
H9 H -0.3277(2) 0.3186(2) 0.0249(2) 0.037(1) Uiso 1.00 1 c . . .
H10 H -0.3645(2) 0.4217(2) -0.0426(2) 0.037(1) Uiso 1.00 1 c . . .
H11 H -0.1911(2) 0.4828(2) 0.0108(2) 0.038(1) Uiso 1.00 1 c . . .
H12 H -0.2818(2) 0.4599(2) 0.1003(2) 0.038(1) Uiso 1.00 1 c . . .
H13 H -0.1311(3) 0.4092(2) 0.2263(2) 0.048(1) Uiso 1.00 1 c . . .
H14 H -0.0557(3) 0.4698(2) 0.1460(2) 0.048(1) Uiso 1.00 1 c . . .
H15 H 0.0748(3) 0.3573(2) 0.2613(2) 0.042(1) Uiso 1.00 1 c . . .
H16 H 0.0306(3) 0.2624(2) 0.2193(2) 0.041(1) Uiso 1.00 1 c . . .
H17 H 0.2568(2) 0.2146(2) 0.1745(2) 0.034(1) Uiso 1.00 1 c . . .
H18 H 0.2809(2) 0.3194(2) 0.2116(2) 0.033(1) Uiso 1.00 1 c . . .
H19 H 0.3484(2) 0.3699(2) 0.0489(2) 0.033(1) Uiso 1.00 1 c . . .
H20 H 0.4340(2) 0.2700(2) 0.0930(2) 0.033(1) Uiso 1.00 1 c . . .
H21 H 0.4757(2) 0.2630(2) -0.0887(2) 0.032(1) Uiso 1.00 1 c . . .
H22 H 0.3562(2) 0.3390(2) -0.1221(2) 0.031(1) Uiso 1.00 1 c . . .
H23 H 0.4184(2) 0.2091(2) -0.2322(2) 0.039(1) Uiso 1.00 1 c . . .
H24 H 0.3897(2) 0.1265(2) -0.1467(2) 0.039(1) Uiso 1.00 1 c . . .
H25 H -0.2101(2) -0.0177(2) 0.2341(2) 0.038(1) Uiso 1.00 1 c . . .
H26 H -0.1845(2) 0.0911(2) 0.2603(2) 0.038(1) Uiso 1.00 1 c . . .
H27 H -0.2274(2) 0.1596(2) 0.0984(2) 0.034(1) Uiso 1.00 1 c . . .
H28 H -0.3433(2) 0.1163(2) 0.1487(2) 0.034(1) Uiso 1.00 1 c . . .
H29 H -0.4197(3) 0.0930(2) -0.0048(2) 0.035(1) Uiso 1.00 1 c . . .
H30 H -0.3067(3) 0.1378(2) -0.0583(2) 0.035(1) Uiso 1.00 1 c . . .
H31 H -0.3819(2) 0.0331(2) -0.1617(2) 0.035(1) Uiso 1.00 1 c . . .
H32 H -0.3609(2) -0.0596(2) -0.0797(2) 0.034(1) Uiso 1.00 1 c . . .
H33 H -0.2112(2) 0.0708(2) -0.2645(2) 0.034(1) Uiso 1.00 1 c . . .
H34 H -0.1495(2) 0.1079(2) -0.1758(2) 0.034(1) Uiso 1.00 1 c . . .
H35 H -0.0351(2) -0.0579(2) -0.2828(2) 0.037(1) Uiso 1.00 1 c . . .
H36 H 0.0004(2) 0.0541(2) -0.3007(2) 0.037(1) Uiso 1.00 1 c . . .
